data_7232595
loop_
_publ_author_name
'Zhang, Tao'
'Zhang, Qiu-Bo'
'Fu, Lu'
'Li, Ling-Yu'
'Ma, Li-Yan'
'Si, Jin-Guang'
'Zhang, Hong-Wu'
'Wei, Jian-He'
'Yu, Shi-Shan'
'Zou, Zhong-Mei'

_publ_section_title
;
 New antiproliferative germacranolides from Carpesium divaricatum
;
_journal_issue 20
_journal_name_full 'RSC Advances'
_journal_page_first 11493
_journal_paper_doi 10.1039/C9RA00478E
_journal_volume 9
_journal_year 2019
_chemical_formula_moiety 'C23 H34 O8'
_chemical_formula_sum 'C23 H34 O8'
_chemical_formula_weight 438.50
_space_group_crystal_system orthorhombic
_space_group_IT_number 19
_space_group_name_Hall 'P 2ac 2ab'
_space_group_name_H-M_alt 'P 21 21 21'
_symmetry_space_group_name_Hall 'P 2ac 2ab'
_symmetry_space_group_name_H-M 'P 21 21 21'
_atom_sites_solution_hydrogens geom
_audit_creation_date 2017-11-06
_audit_creation_method
;
  Olex2 1.1
  (compiled 2011.02.15 svn.r1672, GUI svn.r3494)
;
_audit_update_record
;
2017-11-16 deposited with the CCDC.    2019-03-04 downloaded from the CCDC.
;
_cell_angle_alpha 90
_cell_angle_beta 90
_cell_angle_gamma 90
_cell_formula_units_Z 4
_cell_length_a 5.61656(10)
_cell_length_b 18.3134(3)
_cell_length_c 22.9609(6)
_cell_measurement_reflns_used 4069
_cell_measurement_temperature 104.4
_cell_measurement_theta_max 70.9135
_cell_measurement_theta_min 3.8479
_cell_volume 2361.72(8)
_computing_cell_refinement
;
CrysAlisPro, Agilent Technologies,
Version 1.171.35.11 (release 16-05-2011 CrysAlis171 .NET)
(compiled May 16 2011,17:55:39)
;
_computing_data_collection
;
CrysAlisPro, Agilent Technologies,
Version 1.171.35.11 (release 16-05-2011 CrysAlis171 .NET)
(compiled May 16 2011,17:55:39)
;
_computing_data_reduction
;
CrysAlisPro, Agilent Technologies,
Version 1.171.35.11 (release 16-05-2011 CrysAlis171 .NET)
(compiled May 16 2011,17:55:39)
;
_computing_molecular_graphics
;
O. V. Dolomanov, L. J. Bourhis, R. J. Gildea, J. A. K. Howard and H. Puschmann,
OLEX2: a complete structure solution, refinement and analysis program.
J. Appl. Cryst. (2009). 42, 339-341.
;
_computing_publication_material
;
O. V. Dolomanov, L. J. Bourhis, R. J. Gildea, J. A. K. Howard and H. Puschmann,
OLEX2: a complete structure solution, refinement and analysis program.
J. Appl. Cryst. (2009). 42, 339-341.
;
_computing_structure_refinement 'SHELXL-2014/7 (Sheldrick, 2014)'
_computing_structure_solution 'A short history of SHELX (Sheldrick, 2007)/Bruker'
_diffrn_ambient_temperature 104.4
_diffrn_detector_area_resol_mean 16.0971
_diffrn_measured_fraction_theta_full 0.999
_diffrn_measured_fraction_theta_max 0.988
_diffrn_measurement_details
;
#__ type_ start__ end____ width___ exp.time_
  1 omega  -11.00   15.00   1.0000    1.5000
omega____ theta____ kappa____ phi______ frames
    -       -8.5000   45.0000 -150.0000 26

#__ type_ start__ end____ width___ exp.time_
  2 omega   28.00   55.00   1.0000    1.5000
omega____ theta____ kappa____ phi______ frames
    -       -8.5000   45.0000 -150.0000 27

#__ type_ start__ end____ width___ exp.time_
  3 omega  -33.00   62.00   1.0000    1.5000
omega____ theta____ kappa____ phi______ frames
    -       34.8036  -77.0000 -150.0000 95

#__ type_ start__ end____ width___ exp.time_
  4 omega    8.00   41.00   1.0000    1.5000
omega____ theta____ kappa____ phi______ frames
    -       34.8036   77.0000  -30.0000 33

#__ type_ start__ end____ width___ exp.time_
  5 omega   34.00  103.00   1.0000    1.5000
omega____ theta____ kappa____ phi______ frames
    -       34.8036   37.0000  -60.0000 69

#__ type_ start__ end____ width___ exp.time_
  6 omega   53.00   87.00   1.0000    1.5000
omega____ theta____ kappa____ phi______ frames
    -       34.8036   77.0000  -30.0000 34

#__ type_ start__ end____ width___ exp.time_
  7 omega   18.00   43.00   1.0000    1.5000
omega____ theta____ kappa____ phi______ frames
    -       34.8036  -37.0000 -150.0000 25

#__ type_ start__ end____ width___ exp.time_
  8 omega   40.00   68.00   1.0000    3.0000
omega____ theta____ kappa____ phi______ frames
    -      108.0000  -45.0000 -180.0000 28

#__ type_ start__ end____ width___ exp.time_
  9 omega   44.00   98.00   1.0000    3.0000
omega____ theta____ kappa____ phi______ frames
    -      108.0000  -45.0000   60.0000 54

#__ type_ start__ end____ width___ exp.time_
 10 omega  147.00  175.00   1.0000    3.0000
omega____ theta____ kappa____ phi______ frames
    -      108.0000   45.0000 -120.0000 28

#__ type_ start__ end____ width___ exp.time_
 11 omega   40.00   88.00   1.0000    3.0000
omega____ theta____ kappa____ phi______ frames
    -      108.0000  -45.0000  -60.0000 48

#__ type_ start__ end____ width___ exp.time_
 12 omega   61.00  132.00   1.0000    3.0000
omega____ theta____ kappa____ phi______ frames
    -      108.0000  -77.0000 -150.0000 71

#__ type_ start__ end____ width___ exp.time_
 13 omega   54.00   80.00   1.0000    3.0000
omega____ theta____ kappa____ phi______ frames
    -      108.0000  -45.0000 -150.0000 26

#__ type_ start__ end____ width___ exp.time_
 14 omega   78.00  117.00   1.0000    3.0000
omega____ theta____ kappa____ phi______ frames
    -      108.0000 -116.0000 -116.0000 39

#__ type_ start__ end____ width___ exp.time_
 15 omega   73.00  176.00   1.0000    3.0000
omega____ theta____ kappa____ phi______ frames
    -      108.0000   15.0000 -180.0000 103

#__ type_ start__ end____ width___ exp.time_
 16 omega   52.00   93.00   1.0000    3.0000
omega____ theta____ kappa____ phi______ frames
    -      108.0000  -45.0000    0.0000 41
;
_diffrn_measurement_device_type 'Xcalibur, Eos, Gemini'
_diffrn_measurement_method '\w scans'
_diffrn_orient_matrix_UB_11 0.0407153000
_diffrn_orient_matrix_UB_12 -0.0253193000
_diffrn_orient_matrix_UB_13 -0.0632091000
_diffrn_orient_matrix_UB_21 -0.0301833000
_diffrn_orient_matrix_UB_22 0.0792396000
_diffrn_orient_matrix_UB_23 -0.0213299000
_diffrn_orient_matrix_UB_31 0.2694675000
_diffrn_orient_matrix_UB_32 0.0125678000
_diffrn_orient_matrix_UB_33 0.0071152000
_diffrn_radiation_monochromator graphite
_diffrn_radiation_type 'Cu K\a'
_diffrn_radiation_wavelength 1.5418
_diffrn_reflns_av_R_equivalents 0.0275
_diffrn_reflns_av_unetI/netI 0.0403
_diffrn_reflns_Laue_measured_fraction_full 0.999
_diffrn_reflns_Laue_measured_fraction_max 0.988
_diffrn_reflns_limit_h_max 6
_diffrn_reflns_limit_h_min -4
_diffrn_reflns_limit_k_max 22
_diffrn_reflns_limit_k_min -22
_diffrn_reflns_limit_l_max 26
_diffrn_reflns_limit_l_min -27
_diffrn_reflns_number 7993
_diffrn_reflns_point_group_measured_fraction_full 0.999
_diffrn_reflns_point_group_measured_fraction_max 0.976
_diffrn_reflns_theta_full 67.684
_diffrn_reflns_theta_max 71.051
_diffrn_reflns_theta_min 3.850
_diffrn_source 'Enhance (Cu) X-ray Source'
_exptl_absorpt_coefficient_mu 0.766
_exptl_absorpt_correction_T_max 1.00000
_exptl_absorpt_correction_T_min 0.81151
_exptl_absorpt_correction_type multi-scan
_exptl_absorpt_process_details
;
CrysAlisPro, Agilent Technologies,
Version 1.171.35.11 (release 16-05-2011 CrysAlis171 .NET)
(compiled May 16 2011,17:55:39)
Empirical absorption correction using spherical harmonics,
 implemented in SCALE3 ABSPACK scaling algorithm.
;
_exptl_crystal_density_diffrn 1.233
_exptl_crystal_F_000 944
_exptl_crystal_size_max 0.250
_exptl_crystal_size_mid 0.140
_exptl_crystal_size_min 0.130
_refine_diff_density_max 0.222
_refine_diff_density_min -0.226
_refine_diff_density_rms 0.048
_refine_ls_abs_structure_details
;
 Flack x determined using 1678 quotients [(I+)-(I-)]/[(I+)+(I-)]
 (Parsons, Flack and Wagner, Acta Cryst. B69 (2013) 249-259).
;
_refine_ls_abs_structure_Flack 0.06(11)
_refine_ls_extinction_method none
_refine_ls_goodness_of_fit_ref 1.025
_refine_ls_hydrogen_treatment constr
_refine_ls_matrix_type full
_refine_ls_number_parameters 287
_refine_ls_number_reflns 4456
_refine_ls_number_restraints 0
_refine_ls_restrained_S_all 1.025
_refine_ls_R_factor_all 0.0407
_refine_ls_R_factor_gt 0.0384
_refine_ls_shift/su_max 0.001
_refine_ls_shift/su_mean 0.000
_refine_ls_structure_factor_coef Fsqd
_refine_ls_weighting_details 'w=1/[\s^2^(Fo^2^)+(0.0585P)^2^+0.3280P] where P=(Fo^2^+2Fc^2^)/3'
_refine_ls_weighting_scheme calc
_refine_ls_wR_factor_gt 0.0973
_refine_ls_wR_factor_ref 0.1000
_reflns_Friedel_coverage 0.701
_reflns_Friedel_fraction_full 0.998
_reflns_Friedel_fraction_max 0.960
_reflns_number_gt 4244
_reflns_number_total 4456
_reflns_threshold_expression 'I > 2\s(I)'
_cod_data_source_file c9ra00478e2.cif
_cod_data_source_block exp_5183
_cod_original_cell_volume 2361.72(9)
_cod_database_code 7232595
_reflns_odcompleteness_completeness 99.84
_reflns_odcompleteness_iscentric 1
_reflns_odcompleteness_theta 66.97
_shelx_estimated_absorpt_t_max 0.907
_shelx_estimated_absorpt_t_min 0.832
_shelx_shelxl_version_number 2014/7
_shelx_space_group_comment
;
The symmetry employed for this shelxl refinement is uniquely defined
by the following loop, which should always be used as a source of
symmetry information in preference to the above space-group names.
They are only intended as comments.
;

loop_
_space_group_symop_operation_xyz
'x, y, z'
'-x+1/2, -y, z+1/2'
'x+1/2, -y+1/2, -z'
'-x, y+1/2, -z+1/2'

loop_
_atom_site_label
_atom_site_type_symbol
_atom_site_fract_x
_atom_site_fract_y
_atom_site_fract_z
_atom_site_U_iso_or_equiv
_atom_site_adp_type
_atom_site_occupancy
_atom_site_site_symmetry_order
_atom_site_calc_flag
_atom_site_refinement_flags_posn
_atom_site_refinement_flags_adp
O3 O 0.8615(3) 0.99560(9) 0.16789(7) 0.0177(3) Uani 1 1 d . .
O5 O 1.2264(3) 0.92378(9) 0.22644(7) 0.0200(3) Uani 1 1 d . .
H5 H 1.2436 0.9548 0.2010 0.030 Uiso 1 1 calc R U
O4 O 0.4860(3) 1.03768(9) 0.16701(8) 0.0225(4) Uani 1 1 d . .
O6 O 0.9053(3) 0.90608(9) 0.41518(8) 0.0235(4) Uani 1 1 d . .
O7 O 0.8084(3) 1.04570(9) 0.39832(7) 0.0196(3) Uani 1 1 d . .
O1 O 0.8746(3) 1.08146(8) 0.25568(7) 0.0183(3) Uani 1 1 d . .
O2 O 0.7094(3) 1.19219(9) 0.26019(9) 0.0283(4) Uani 1 1 d . .
C16 C 0.6830(4) 1.03644(12) 0.14596(10) 0.0177(5) Uani 1 1 d . .
O8 O 0.6342(4) 1.04327(11) 0.48622(8) 0.0312(4) Uani 1 1 d . .
C13 C 0.3189(4) 1.11980(13) 0.32428(11) 0.0221(5) Uani 1 1 d . .
H13A H 0.2930 1.1693 0.3177 0.027 Uiso 1 1 calc R U
H13B H 0.2071 1.0925 0.3448 0.027 Uiso 1 1 calc R U
C9 C 0.6345(4) 0.99454(12) 0.37733(10) 0.0174(5) Uani 1 1 d . .
H9 H 0.4840 1.0037 0.3976 0.021 Uiso 1 1 calc R U
C14 C 0.9719(4) 0.84576(13) 0.16777(11) 0.0223(5) Uani 1 1 d . .
H14A H 1.0071 0.8748 0.1340 0.034 Uiso 1 1 calc R U
H14B H 0.8131 0.8268 0.1648 0.034 Uiso 1 1 calc R U
H14C H 1.0829 0.8060 0.1702 0.034 Uiso 1 1 calc R U
C1 C 0.8273(4) 1.00728(11) 0.27450(10) 0.0160(4) Uani 1 1 d . .
H1 H 0.9597 0.9909 0.2990 0.019 Uiso 1 1 calc R U
C6 C 0.6526(4) 0.79113(12) 0.34676(11) 0.0216(5) Uani 1 1 d . .
H6A H 0.7931 0.7757 0.3680 0.026 Uiso 1 1 calc R U
H6B H 0.5408 0.7508 0.3470 0.026 Uiso 1 1 calc R U
C2 C 0.8096(4) 0.95592(12) 0.22052(10) 0.0164(4) Uani 1 1 d . .
H2 H 0.6485 0.9356 0.2181 0.020 Uiso 1 1 calc R U
C3 C 0.9923(4) 0.89304(12) 0.22237(10) 0.0172(4) Uani 1 1 d . .
C5 C 0.7243(4) 0.80674(13) 0.28351(11) 0.0223(5) Uani 1 1 d . .
H5A H 0.6003 0.8356 0.2652 0.027 Uiso 1 1 calc R U
H5B H 0.7350 0.7608 0.2626 0.027 Uiso 1 1 calc R U
C4 C 0.9626(4) 0.84741(12) 0.27764(10) 0.0177(5) Uani 1 1 d . .
H4A H 0.9809 0.8794 0.3110 0.021 Uiso 1 1 calc R U
H4B H 1.0903 0.8118 0.2791 0.021 Uiso 1 1 calc R U
C21 C 0.9924(5) 1.11480(13) 0.47215(11) 0.0269(5) Uani 1 1 d . .
H21 H 1.1412 1.0958 0.4559 0.032 Uiso 1 1 calc R U
C18 C 0.9294(5) 1.14134(13) 0.11489(11) 0.0243(5) Uani 1 1 d . .
H18A H 0.8434 1.1726 0.1410 0.036 Uiso 1 1 calc R U
H18B H 0.9839 1.1692 0.0821 0.036 Uiso 1 1 calc R U
H18C H 1.0637 1.1206 0.1348 0.036 Uiso 1 1 calc R U
C11 C 0.5151(4) 1.08818(12) 0.30453(10) 0.0175(5) Uani 1 1 d . .
C20 C 0.7918(5) 1.06392(12) 0.45531(11) 0.0207(5) Uani 1 1 d . .
C12 C 0.6996(4) 1.12824(12) 0.27170(10) 0.0200(5) Uani 1 1 d . .
C7 C 0.5397(4) 0.85586(12) 0.37911(11) 0.0202(5) Uani 1 1 d . .
H7 H 0.4099 0.8757 0.3553 0.024 Uiso 1 1 calc R U
C17 C 0.7649(4) 1.07977(13) 0.09368(10) 0.0191(5) Uani 1 1 d . .
H17 H 0.8566 1.0474 0.0681 0.023 Uiso 1 1 calc R U
C19 C 0.5524(5) 1.10912(14) 0.05963(11) 0.0247(5) Uani 1 1 d . .
H19A H 0.4508 1.0693 0.0486 0.037 Uiso 1 1 calc R U
H19B H 0.6078 1.1338 0.0253 0.037 Uiso 1 1 calc R U
H19C H 0.4648 1.1427 0.0836 0.037 Uiso 1 1 calc R U
C10 C 0.5976(4) 1.01014(11) 0.31226(10) 0.0161(4) Uani 1 1 d . .
H10 H 0.4782 0.9766 0.2964 0.019 Uiso 1 1 calc R U
C8 C 0.7168(4) 0.91658(13) 0.39192(10) 0.0188(5) Uani 1 1 d . .
C15 C 0.4382(5) 0.83157(14) 0.43831(12) 0.0276(6) Uani 1 1 d . .
H15A H 0.3111 0.7974 0.4321 0.041 Uiso 1 1 calc R U
H15B H 0.3786 0.8734 0.4589 0.041 Uiso 1 1 calc R U
H15C H 0.5617 0.8088 0.4608 0.041 Uiso 1 1 calc R U
C23 C 1.0176(7) 1.11925(18) 0.53830(13) 0.0465(9) Uani 1 1 d . .
H23A H 1.0618 1.0722 0.5533 0.070 Uiso 1 1 calc R U
H23B H 0.8686 1.1340 0.5551 0.070 Uiso 1 1 calc R U
H23C H 1.1383 1.1543 0.5481 0.070 Uiso 1 1 calc R U
C22 C 0.9441(7) 1.19009(14) 0.44548(13) 0.0401(8) Uani 1 1 d . .
H22A H 1.0732 1.2224 0.4547 0.060 Uiso 1 1 calc R U
H22B H 0.7986 1.2094 0.4611 0.060 Uiso 1 1 calc R U
H22C H 0.9302 1.1856 0.4040 0.060 Uiso 1 1 calc R U

loop_
_atom_site_aniso_label
_atom_site_aniso_U_11
_atom_site_aniso_U_22
_atom_site_aniso_U_33
_atom_site_aniso_U_23
_atom_site_aniso_U_13
_atom_site_aniso_U_12
O3 0.0163(7) 0.0164(7) 0.0204(8) 0.0016(6) 0.0011(6) 0.0005(6)
O5 0.0161(8) 0.0179(8) 0.0261(8) 0.0030(6) 0.0002(7) 0.0001(6)
O4 0.0165(8) 0.0223(8) 0.0287(9) 0.0057(7) 0.0015(7) 0.0015(7)
O6 0.0224(9) 0.0228(8) 0.0255(8) 0.0011(7) -0.0047(7) 0.0006(7)
O7 0.0225(8) 0.0174(7) 0.0190(8) -0.0013(6) -0.0004(7) -0.0043(7)
O1 0.0193(8) 0.0114(7) 0.0242(8) 0.0010(6) -0.0001(7) -0.0011(6)
O2 0.0331(10) 0.0127(7) 0.0390(10) 0.0030(7) 0.0055(8) 0.0002(7)
C16 0.0187(11) 0.0135(9) 0.0207(11) -0.0029(8) -0.0027(9) -0.0002(9)
O8 0.0381(10) 0.0320(9) 0.0236(9) -0.0019(8) 0.0035(9) -0.0079(8)
C13 0.0216(11) 0.0186(11) 0.0260(12) -0.0005(9) -0.0011(10) 0.0030(10)
C9 0.0167(11) 0.0159(10) 0.0196(11) -0.0002(8) 0.0003(9) -0.0014(9)
C14 0.0242(12) 0.0177(10) 0.0251(12) -0.0032(9) -0.0001(10) 0.0016(10)
C1 0.0153(10) 0.0124(10) 0.0203(11) 0.0005(8) -0.0015(9) -0.0011(8)
C6 0.0228(12) 0.0132(10) 0.0287(12) 0.0038(9) -0.0030(10) -0.0028(9)
C2 0.0156(10) 0.0144(10) 0.0191(11) -0.0004(8) 0.0005(9) -0.0006(9)
C3 0.0148(10) 0.0138(9) 0.0229(11) -0.0022(9) -0.0014(9) 0.0009(8)
C5 0.0247(12) 0.0157(10) 0.0265(12) -0.0001(9) -0.0028(10) -0.0055(9)
C4 0.0189(11) 0.0132(9) 0.0209(11) -0.0024(8) -0.0015(9) 0.0010(8)
C21 0.0353(14) 0.0201(11) 0.0251(12) -0.0023(9) -0.0007(11) -0.0052(11)
C18 0.0216(12) 0.0228(11) 0.0284(12) 0.0041(10) 0.0013(10) -0.0021(10)
C11 0.0193(11) 0.0136(10) 0.0195(10) 0.0015(8) -0.0038(9) 0.0002(9)
C20 0.0260(12) 0.0155(10) 0.0206(11) 0.0020(8) -0.0020(10) 0.0018(9)
C12 0.0196(11) 0.0177(11) 0.0226(11) -0.0026(9) -0.0013(10) -0.0007(9)
C7 0.0201(12) 0.0156(10) 0.0249(12) 0.0031(9) -0.0022(9) -0.0014(9)
C17 0.0199(11) 0.0179(10) 0.0195(11) -0.0001(8) 0.0018(9) 0.0034(9)
C19 0.0261(13) 0.0243(11) 0.0237(12) 0.0045(10) -0.0031(10) 0.0007(10)
C10 0.0143(10) 0.0128(10) 0.0213(11) -0.0005(8) -0.0010(9) -0.0009(8)
C8 0.0204(11) 0.0188(11) 0.0171(10) 0.0013(9) 0.0005(9) -0.0014(9)
C15 0.0281(13) 0.0235(12) 0.0312(13) 0.0042(10) 0.0040(11) -0.0030(10)
C23 0.073(2) 0.0395(16) 0.0267(14) -0.0003(12) -0.0118(16) -0.0264(17)
C22 0.065(2) 0.0173(12) 0.0375(16) -0.0010(11) -0.0007(15) -0.0066(13)

loop_
_atom_type_symbol
_atom_type_description
_atom_type_scat_dispersion_real
_atom_type_scat_dispersion_imag
_atom_type_scat_source
C C 0.0181 0.0091 'International Tables Vol C Tables 4.2.6.8 and 6.1.1.4'
H H 0.0000 0.0000 'International Tables Vol C Tables 4.2.6.8 and 6.1.1.4'
O O 0.0492 0.0322 'International Tables Vol C Tables 4.2.6.8 and 6.1.1.4'

loop_
_geom_angle_atom_site_label_1
_geom_angle_atom_site_label_2
_geom_angle_atom_site_label_3
_geom_angle
C16 O3 C2 116.27(17)
C3 O5 H5 109.5
C20 O7 C9 115.99(18)
C12 O1 C1 112.26(18)
O3 C16 C17 111.18(19)
O4 C16 O3 122.8(2)
O4 C16 C17 126.0(2)
H13A C13 H13B 120.0
C11 C13 H13A 120.0
C11 C13 H13B 120.0
O7 C9 H9 108.3
O7 C9 C10 107.27(18)
O7 C9 C8 109.17(19)
C10 C9 H9 108.3
C10 C9 C8 115.18(19)
C8 C9 H9 108.3
H14A C14 H14B 109.5
H14A C14 H14C 109.5
H14B C14 H14C 109.5
C3 C14 H14A 109.5
C3 C14 H14B 109.5
C3 C14 H14C 109.5
O1 C1 H1 108.6
O1 C1 C2 109.87(17)
O1 C1 C10 106.65(17)
C2 C1 H1 108.6
C10 C1 H1 108.6
C10 C1 C2 114.26(17)
H6A C6 H6B 107.5
C5 C6 H6A 108.5
C5 C6 H6B 108.5
C5 C6 C7 114.98(19)
C7 C6 H6A 108.5
C7 C6 H6B 108.5
O3 C2 C1 110.48(17)
O3 C2 H2 109.4
O3 C2 C3 105.38(17)
C1 C2 H2 109.4
C3 C2 C1 112.71(18)
C3 C2 H2 109.4
O5 C3 C14 110.16(18)
O5 C3 C2 108.59(17)
O5 C3 C4 105.12(18)
C14 C3 C2 110.52(18)
C14 C3 C4 111.30(18)
C4 C3 C2 111.00(18)
C6 C5 H5A 108.8
C6 C5 H5B 108.8
C6 C5 C4 113.7(2)
H5A C5 H5B 107.7
C4 C5 H5A 108.8
C4 C5 H5B 108.8
C3 C4 C5 115.64(19)
C3 C4 H4A 108.4
C3 C4 H4B 108.4
C5 C4 H4A 108.4
C5 C4 H4B 108.4
H4A C4 H4B 107.4
C20 C21 H21 108.6
C20 C21 C23 110.9(2)
C20 C21 C22 108.7(2)
C23 C21 H21 108.6
C23 C21 C22 111.5(2)
C22 C21 H21 108.6
H18A C18 H18B 109.5
H18A C18 H18C 109.5
H18B C18 H18C 109.5
C17 C18 H18A 109.5
C17 C18 H18B 109.5
C17 C18 H18C 109.5
C13 C11 C12 122.8(2)
C13 C11 C10 128.9(2)
C12 C11 C10 108.3(2)
O7 C20 C21 110.3(2)
O8 C20 O7 123.1(2)
O8 C20 C21 126.5(2)
O1 C12 C11 109.49(19)
O2 C12 O1 121.6(2)
O2 C12 C11 128.9(2)
C6 C7 H7 108.9
C6 C7 C15 110.91(19)
C8 C7 C6 112.8(2)
C8 C7 H7 108.9
C8 C7 C15 106.41(19)
C15 C7 H7 108.9
C16 C17 C18 108.47(19)
C16 C17 H17 108.5
C16 C17 C19 110.73(19)
C18 C17 H17 108.5
C19 C17 C18 112.0(2)
C19 C17 H17 108.5
C17 C19 H19A 109.5
C17 C19 H19B 109.5
C17 C19 H19C 109.5
H19A C19 H19B 109.5
H19A C19 H19C 109.5
H19B C19 H19C 109.5
C9 C10 C1 115.11(18)
C9 C10 H10 109.8
C1 C10 H10 109.8
C11 C10 C9 109.35(18)
C11 C10 C1 102.74(17)
C11 C10 H10 109.8
O6 C8 C9 120.7(2)
O6 C8 C7 123.0(2)
C7 C8 C9 116.1(2)
C7 C15 H15A 109.5
C7 C15 H15B 109.5
C7 C15 H15C 109.5
H15A C15 H15B 109.5
H15A C15 H15C 109.5
H15B C15 H15C 109.5
C21 C23 H23A 109.5
C21 C23 H23B 109.5
C21 C23 H23C 109.5
H23A C23 H23B 109.5
H23A C23 H23C 109.5
H23B C23 H23C 109.5
C21 C22 H22A 109.5
C21 C22 H22B 109.5
C21 C22 H22C 109.5
H22A C22 H22B 109.5
H22A C22 H22C 109.5
H22B C22 H22C 109.5

loop_
_geom_bond_atom_site_label_1
_geom_bond_atom_site_label_2
_geom_bond_distance
O3 C16 1.349(3)
O3 C2 1.440(3)
O5 H5 0.8200
O5 C3 1.433(3)
O4 C16 1.208(3)
O6 C8 1.201(3)
O7 C9 1.437(3)
O7 C20 1.354(3)
O1 C1 1.450(2)
O1 C12 1.354(3)
O2 C12 1.202(3)
C16 C17 1.511(3)
O8 C20 1.196(3)
C13 H13A 0.9300
C13 H13B 0.9300
C13 C11 1.325(4)
C9 H9 0.9800
C9 C10 1.535(3)
C9 C8 1.537(3)
C14 H14A 0.9600
C14 H14B 0.9600
C14 H14C 0.9600
C14 C3 1.528(3)
C1 H1 0.9800
C1 C2 1.559(3)
C1 C10 1.555(3)
C6 H6A 0.9700
C6 H6B 0.9700
C6 C5 1.534(3)
C6 C7 1.536(3)
C2 H2 0.9800
C2 C3 1.543(3)
C3 C4 1.528(3)
C5 H5A 0.9700
C5 H5B 0.9700
C5 C4 1.537(3)
C4 H4A 0.9700
C4 H4B 0.9700
C21 H21 0.9800
C21 C20 1.512(4)
C21 C23 1.528(4)
C21 C22 1.533(4)
C18 H18A 0.9600
C18 H18B 0.9600
C18 H18C 0.9600
C18 C17 1.537(3)
C11 C12 1.477(3)
C11 C10 1.513(3)
C7 H7 0.9800
C7 C8 1.521(3)
C7 C15 1.540(3)
C17 H17 0.9800
C17 C19 1.525(3)
C19 H19A 0.9600
C19 H19B 0.9600
C19 H19C 0.9600
C10 H10 0.9800
C15 H15A 0.9600
C15 H15B 0.9600
C15 H15C 0.9600
C23 H23A 0.9600
C23 H23B 0.9600
C23 H23C 0.9600
C22 H22A 0.9600
C22 H22B 0.9600
C22 H22C 0.9600

loop_
_geom_torsion_atom_site_label_1
_geom_torsion_atom_site_label_2
_geom_torsion_atom_site_label_3
_geom_torsion_atom_site_label_4
_geom_torsion
O3 C16 C17 C18 -72.0(2)
O3 C16 C17 C19 164.71(19)
O3 C2 C3 O5 63.1(2)
O3 C2 C3 C14 -57.9(2)
O3 C2 C3 C4 178.15(17)
O5 C3 C4 C5 -178.85(18)
O4 C16 C17 C18 107.0(3)
O4 C16 C17 C19 -16.3(3)
O7 C9 C10 C1 56.2(2)
O7 C9 C10 C11 -58.8(2)
O7 C9 C8 O6 -2.8(3)
O7 C9 C8 C7 173.09(18)
O1 C1 C2 O3 4.0(2)
O1 C1 C2 C3 121.6(2)
O1 C1 C10 C9 -111.5(2)
O1 C1 C10 C11 7.3(2)
C16 O3 C2 C1 -80.0(2)
C16 O3 C2 C3 157.94(18)
C13 C11 C12 O1 -178.1(2)
C13 C11 C12 O2 3.4(4)
C13 C11 C10 C9 -61.8(3)
C13 C11 C10 C1 175.5(2)
C9 O7 C20 O8 -4.9(3)
C9 O7 C20 C21 177.06(19)
C14 C3 C4 C5 -59.6(2)
C1 O1 C12 O2 179.5(2)
C1 O1 C12 C11 0.8(2)
C1 C2 C3 O5 -57.5(2)
C1 C2 C3 C14 -178.42(19)
C1 C2 C3 C4 57.6(2)
C6 C5 C4 C3 -154.1(2)
C6 C7 C8 O6 -51.2(3)
C6 C7 C8 C9 133.0(2)
C2 O3 C16 O4 -3.4(3)
C2 O3 C16 C17 175.58(17)
C2 C1 C10 C9 126.9(2)
C2 C1 C10 C11 -114.34(19)
C2 C3 C4 C5 63.9(2)
C5 C6 C7 C8 -69.8(3)
C5 C6 C7 C15 170.9(2)
C20 O7 C9 C10 151.65(19)
C20 O7 C9 C8 -82.9(2)
C12 O1 C1 C2 119.05(19)
C12 O1 C1 C10 -5.3(2)
C12 C11 C10 C9 115.8(2)
C12 C11 C10 C1 -6.9(2)
C7 C6 C5 C4 80.2(3)
C10 C9 C8 O6 117.9(2)
C10 C9 C8 C7 -66.2(3)
C10 C1 C2 O3 123.80(19)
C10 C1 C2 C3 -118.6(2)
C10 C11 C12 O1 4.2(2)
C10 C11 C12 O2 -174.3(3)
C8 C9 C10 C1 -65.5(3)
C8 C9 C10 C11 179.5(2)
C15 C7 C8 O6 70.6(3)
C15 C7 C8 C9 -105.1(2)
C23 C21 C20 O7 -164.4(2)
C23 C21 C20 O8 17.6(4)
C22 C21 C20 O7 72.7(3)
C22 C21 C20 O8 -105.2(3)
